data_7155390
loop_
_publ_author_name
'Wang, Dungai'
'Zhao, Jinlong'
'Xu, Weigang'
'Shao, Changwei'
'Shi, Zheng'
'Li, Liang'
'Zhang, Xinghua'

_publ_section_title
;
 Metal- and base-free reductive coupling reaction of P(O)-H with
 aryl/alkyl sulfonyl chlorides: a novel protocol for the construction of
 P-S-C bonds.
;
_journal_issue 3
_journal_name_full 'Organic &amp; biomolecular chemistry'
_journal_page_first 545
_journal_page_last 549
_journal_paper_doi 10.1039/c6ob02364a
_journal_volume 15
_journal_year 2017
_chemical_formula_sum 'C22 H17 O P S'
_chemical_formula_weight 360.39
_chemical_name_systematic
; 
 ? 
;
_space_group_IT_number 14
_symmetry_cell_setting monoclinic
_symmetry_space_group_name_Hall '-P 2ybc'
_symmetry_space_group_name_H-M 'P 1 21/c 1'
_atom_sites_solution_hydrogens geom
_atom_sites_solution_primary direct
_atom_sites_solution_secondary difmap
_audit_creation_method SHELXL-97
_audit_update_record
;
2016-10-30 deposited with the CCDC.
2016-11-29 downloaded from the CCDC.
;
_cell_angle_alpha 90.00
_cell_angle_beta 95.275(4)
_cell_angle_gamma 90.00
_cell_formula_units_Z 4
_cell_length_a 10.8152(5)
_cell_length_b 8.5569(3)
_cell_length_c 20.0431(9)
_cell_measurement_reflns_used 2439
_cell_measurement_temperature 293(2)
_cell_measurement_theta_max 28.0990
_cell_measurement_theta_min 3.1590
_cell_volume 1847.02(14)
_computing_cell_refinement 'Bruker SAINT'
_computing_data_collection 'Bruker APEX2'
_computing_data_reduction 'Bruker SAINT'
_computing_molecular_graphics 'Bruker SHELXTL'
_computing_publication_material 'Bruker SHELXTL'
_computing_structure_refinement 'SHELXL-97 (Sheldrick, 2008)'
_computing_structure_solution 'SHELXS-97 (Sheldrick, 2008)'
_diffrn_ambient_temperature 293(2)
_diffrn_measured_fraction_theta_full 0.998
_diffrn_measured_fraction_theta_max 0.998
_diffrn_measurement_device_type 'Bruker APEX-II CCD'
_diffrn_measurement_method '\f and \w scans'
_diffrn_radiation_monochromator graphite
_diffrn_radiation_source 'fine-focus sealed tube'
_diffrn_radiation_type MoK\a
_diffrn_radiation_wavelength 0.71073
_diffrn_reflns_av_R_equivalents 0.0191
_diffrn_reflns_av_sigmaI/netI 0.0283
_diffrn_reflns_limit_h_max 12
_diffrn_reflns_limit_h_min -12
_diffrn_reflns_limit_k_max 10
_diffrn_reflns_limit_k_min -8
_diffrn_reflns_limit_l_max 19
_diffrn_reflns_limit_l_min -23
_diffrn_reflns_number 6978
_diffrn_reflns_theta_full 25.00
_diffrn_reflns_theta_max 25.00
_diffrn_reflns_theta_min 3.04
_exptl_absorpt_coefficient_mu 0.268
_exptl_absorpt_correction_T_max 0.9483
_exptl_absorpt_correction_T_min 0.9287
_exptl_absorpt_correction_type multi-scan
_exptl_absorpt_process_details SADABS
_exptl_crystal_colour colorless
_exptl_crystal_density_diffrn 1.296
_exptl_crystal_density_method 'not measured'
_exptl_crystal_description block
_exptl_crystal_F_000 752
_exptl_crystal_size_max 0.28
_exptl_crystal_size_mid 0.24
_exptl_crystal_size_min 0.20
_refine_diff_density_max 0.219
_refine_diff_density_min -0.217
_refine_diff_density_rms 0.040
_refine_ls_extinction_method none
_refine_ls_goodness_of_fit_ref 1.008
_refine_ls_hydrogen_treatment constr
_refine_ls_matrix_type full
_refine_ls_number_parameters 226
_refine_ls_number_reflns 3241
_refine_ls_number_restraints 0
_refine_ls_restrained_S_all 1.008
_refine_ls_R_factor_all 0.0567
_refine_ls_R_factor_gt 0.0418
_refine_ls_shift/su_max 0.000
_refine_ls_shift/su_mean 0.000
_refine_ls_structure_factor_coef Fsqd
_refine_ls_weighting_details 'calc w=1/[\s^2^(Fo^2^)+(0.1000P)^2^+0.0000P] where P=(Fo^2^+2Fc^2^)/3'
_refine_ls_weighting_scheme calc
_refine_ls_wR_factor_gt 0.1294
_refine_ls_wR_factor_ref 0.1450
_reflns_number_gt 2538
_reflns_number_total 3241
_reflns_threshold_expression >2sigma(I)
_cod_data_source_file c6ob02364a2.cif
_cod_data_source_block 2
_cod_depositor_comments
;
The following automatic conversions were performed:

'_symmetry_cell_setting' value 'Monoclinic' changed to 'monoclinic'
according to
/usr/data/users/saulius/crontab/automatic-downloads/rss-feeds/RSC/lib/dictionaries/cif_core.dic
dictionary named 'cif_core.dic' version 2.4.2 from 2011-04-26.

Automatic conversion script
Id: cif_fix_values 4268 2015-11-12 08:31:59Z antanas 

 Adding full bibliography for 7155390.cif.
;
_cod_original_sg_symbol_H-M P2(1)/c
_cod_database_code 7155390

loop_
_symmetry_equiv_pos_as_xyz
'x, y, z'
'-x, y+1/2, -z+1/2'
'-x, -y, -z'
'x, -y-1/2, z-1/2'

loop_
_atom_site_label
_atom_site_type_symbol
_atom_site_fract_x
_atom_site_fract_y
_atom_site_fract_z
_atom_site_U_iso_or_equiv
_atom_site_adp_type
_atom_site_occupancy
_atom_site_symmetry_multiplicity
_atom_site_calc_flag
_atom_site_refinement_flags
P1 P 0.71268(6) 0.32909(6) 0.16343(3) 0.0451(2) Uani 1 1 d .
S1 S 0.56372(6) 0.38688(8) 0.21862(3) 0.0600(2) Uani 1 1 d .
C1 C 0.4355(2) 0.3727(2) 0.15650(11) 0.0466(5) Uani 1 1 d .
C17 C 0.8316(2) 0.3023(2) 0.23148(10) 0.0459(5) Uani 1 1 d .
C11 C 0.6758(2) 0.1431(2) 0.12522(10) 0.0430(5) Uani 1 1 d .
C10 C 0.3447(2) 0.2657(3) 0.16512(10) 0.0476(5) Uani 1 1 d .
H10A H 0.3534 0.1986 0.2018 0.057 Uiso 1 1 calc R
C9 C 0.2381(2) 0.2552(2) 0.11928(10) 0.0449(5) Uani 1 1 d .
C4 C 0.2275(2) 0.3566(2) 0.06331(11) 0.0486(6) Uani 1 1 d .
C2 C 0.4245(2) 0.4730(3) 0.10082(12) 0.0593(6) Uani 1 1 d .
H2A H 0.4865 0.5457 0.0950 0.071 Uiso 1 1 calc R
C3 C 0.3238(3) 0.4640(3) 0.05556(12) 0.0605(7) Uani 1 1 d .
H3A H 0.3181 0.5302 0.0186 0.073 Uiso 1 1 calc R
C8 C 0.1430(2) 0.1442(3) 0.12616(13) 0.0610(7) Uani 1 1 d .
H8A H 0.1495 0.0758 0.1624 0.073 Uiso 1 1 calc R
C22 C 0.9483(2) 0.3602(3) 0.22297(13) 0.0588(6) Uani 1 1 d .
H22A H 0.9619 0.4125 0.1837 0.071 Uiso 1 1 calc R
C5 C 0.1209(3) 0.3458(3) 0.01724(13) 0.0649(7) Uani 1 1 d .
H5A H 0.1119 0.4129 -0.0194 0.078 Uiso 1 1 calc R
C7 C 0.0422(3) 0.1364(3) 0.08043(14) 0.0686(7) Uani 1 1 d .
H7A H -0.0196 0.0630 0.0856 0.082 Uiso 1 1 calc R
C18 C 0.8135(2) 0.2244(3) 0.29079(11) 0.0599(6) Uani 1 1 d .
H18A H 0.7356 0.1846 0.2976 0.072 Uiso 1 1 calc R
C21 C 1.0447(3) 0.3410(3) 0.27217(14) 0.0715(8) Uani 1 1 d .
H21A H 1.1229 0.3802 0.2657 0.086 Uiso 1 1 calc R
C12 C 0.6917(3) 0.1236(3) 0.05830(12) 0.0639(7) Uani 1 1 d .
H12A H 0.7178 0.2070 0.0334 0.077 Uiso 1 1 calc R
C16 C 0.6391(2) 0.0155(3) 0.16067(12) 0.0669(7) Uani 1 1 d .
H16A H 0.6284 0.0267 0.2059 0.080 Uiso 1 1 calc R
C6 C 0.0312(3) 0.2379(4) 0.02596(13) 0.0725(8) Uani 1 1 d .
H6A H -0.0384 0.2320 -0.0049 0.087 Uiso 1 1 calc R
C14 C 0.6323(3) -0.1433(3) 0.06403(16) 0.0801(9) Uani 1 1 d .
H14A H 0.6171 -0.2394 0.0432 0.096 Uiso 1 1 calc R
C19 C 0.9111(3) 0.2064(3) 0.33942(13) 0.0710(8) Uani 1 1 d .
H19A H 0.8988 0.1539 0.3789 0.085 Uiso 1 1 calc R
C15 C 0.6178(3) -0.1269(3) 0.13068(15) 0.0805(9) Uani 1 1 d .
H15A H 0.5938 -0.2118 0.1554 0.097 Uiso 1 1 calc R
C13 C 0.6687(3) -0.0203(4) 0.02823(14) 0.0837(9) Uani 1 1 d .
H13A H 0.6784 -0.0326 -0.0171 0.100 Uiso 1 1 calc R
C20 C 1.0262(3) 0.2654(3) 0.33002(14) 0.0722(7) Uani 1 1 d .
H20A H 1.0915 0.2535 0.3632 0.087 Uiso 1 1 calc R
O1 O 0.74487(16) 0.44583(18) 0.11379(8) 0.0617(5) Uani 1 1 d .

loop_
_atom_site_aniso_label
_atom_site_aniso_U_11
_atom_site_aniso_U_22
_atom_site_aniso_U_33
_atom_site_aniso_U_23
_atom_site_aniso_U_13
_atom_site_aniso_U_12
P1 0.0524(4) 0.0405(4) 0.0423(4) -0.0026(2) 0.0033(3) -0.0064(3)
S1 0.0575(4) 0.0693(5) 0.0530(4) -0.0233(3) 0.0039(3) 0.0024(3)
C1 0.0508(13) 0.0443(12) 0.0451(12) -0.0115(10) 0.0066(10) 0.0064(10)
C17 0.0541(13) 0.0404(11) 0.0432(12) -0.0068(10) 0.0046(10) -0.0066(10)
C11 0.0430(12) 0.0451(12) 0.0413(11) -0.0065(9) 0.0062(9) -0.0041(9)
C10 0.0549(13) 0.0497(13) 0.0390(11) 0.0033(10) 0.0084(10) 0.0056(11)
C9 0.0518(13) 0.0407(12) 0.0433(11) 0.0000(9) 0.0104(10) 0.0058(10)
C4 0.0546(14) 0.0447(12) 0.0469(13) 0.0014(10) 0.0072(10) 0.0088(10)
C2 0.0719(17) 0.0379(12) 0.0689(16) 0.0009(11) 0.0100(13) -0.0051(12)
C3 0.0829(18) 0.0436(13) 0.0554(14) 0.0096(11) 0.0079(13) 0.0059(13)
C8 0.0596(15) 0.0693(15) 0.0550(15) 0.0119(12) 0.0092(12) -0.0009(13)
C22 0.0582(15) 0.0603(15) 0.0578(15) -0.0038(12) 0.0048(12) -0.0116(12)
C5 0.0703(17) 0.0705(16) 0.0524(15) 0.0105(13) -0.0019(12) 0.0144(14)
C7 0.0588(16) 0.0779(18) 0.0688(17) 0.0048(14) 0.0039(13) -0.0105(14)
C18 0.0659(16) 0.0617(14) 0.0512(13) 0.0005(12) 0.0004(11) -0.0146(13)
C21 0.0538(15) 0.0833(19) 0.0759(19) -0.0059(15) -0.0025(13) -0.0119(14)
C12 0.0830(18) 0.0604(15) 0.0492(14) -0.0057(12) 0.0121(13) -0.0052(13)
C16 0.089(2) 0.0599(15) 0.0543(15) -0.0117(12) 0.0197(13) -0.0274(14)
C6 0.0603(16) 0.092(2) 0.0630(17) 0.0033(15) -0.0085(13) 0.0046(15)
C14 0.096(2) 0.0621(17) 0.086(2) -0.0330(15) 0.0265(18) -0.0228(15)
C19 0.094(2) 0.0645(16) 0.0513(15) 0.0038(13) -0.0087(14) -0.0070(15)
C15 0.111(2) 0.0540(15) 0.0804(19) -0.0140(14) 0.0284(18) -0.0328(16)
C13 0.115(2) 0.083(2) 0.0563(15) -0.0306(15) 0.0259(16) -0.0138(19)
C20 0.0696(18) 0.0748(18) 0.0680(17) -0.0092(15) -0.0166(14) 0.0018(15)
O1 0.0766(12) 0.0518(9) 0.0558(10) 0.0117(8) 0.0024(8) -0.0133(8)

loop_
_atom_type_symbol
_atom_type_description
_atom_type_scat_dispersion_real
_atom_type_scat_dispersion_imag
_atom_type_scat_source
C C 0.0033 0.0016 'International Tables Vol C Tables 4.2.6.8 and 6.1.1.4'
H H 0.0000 0.0000 'International Tables Vol C Tables 4.2.6.8 and 6.1.1.4'
O O 0.0106 0.0060 'International Tables Vol C Tables 4.2.6.8 and 6.1.1.4'
P P 0.1023 0.0942 'International Tables Vol C Tables 4.2.6.8 and 6.1.1.4'
S S 0.1246 0.1234 'International Tables Vol C Tables 4.2.6.8 and 6.1.1.4'

loop_
_geom_angle_atom_site_label_1
_geom_angle_atom_site_label_2
_geom_angle_atom_site_label_3
_geom_angle
O1 P1 C11 111.71(9)
O1 P1 C17 113.64(10)
C11 P1 C17 108.98(10)
O1 P1 S1 115.92(8)
C11 P1 S1 106.45(7)
C17 P1 S1 99.22(7)
C1 S1 P1 101.65(7)
C2 C1 C10 120.1(2)
C2 C1 S1 121.19(18)
C10 C1 S1 118.68(17)
C18 C17 C22 118.6(2)
C18 C17 P1 124.13(18)
C22 C17 P1 117.26(17)
C12 C11 C16 118.2(2)
C12 C11 P1 118.68(17)
C16 C11 P1 122.98(16)
C9 C10 C1 120.97(19)
C9 C10 H10A 119.5
C1 C10 H10A 119.5
C8 C9 C10 122.49(19)
C8 C9 C4 118.8(2)
C10 C9 C4 118.67(19)
C3 C4 C5 122.5(2)
C3 C4 C9 118.8(2)
C5 C4 C9 118.7(2)
C3 C2 C1 120.1(2)
C3 C2 H2A 119.9
C1 C2 H2A 119.9
C2 C3 C4 121.4(2)
C2 C3 H3A 119.3
C4 C3 H3A 119.3
C9 C8 C7 120.7(2)
C9 C8 H8A 119.6
C7 C8 H8A 119.6
C21 C22 C17 120.6(2)
C21 C22 H22A 119.7
C17 C22 H22A 119.7
C6 C5 C4 120.6(2)
C6 C5 H5A 119.7
C4 C5 H5A 119.7
C8 C7 C6 120.3(2)
C8 C7 H7A 119.9
C6 C7 H7A 119.9
C19 C18 C17 120.0(2)
C19 C18 H18A 120.0
C17 C18 H18A 120.0
C22 C21 C20 120.4(3)
C22 C21 H21A 119.8
C20 C21 H21A 119.8
C13 C12 C11 119.9(2)
C13 C12 H12A 120.0
C11 C12 H12A 120.0
C15 C16 C11 121.5(2)
C15 C16 H16A 119.3
C11 C16 H16A 119.3
C5 C6 C7 120.8(2)
C5 C6 H6A 119.6
C7 C6 H6A 119.6
C13 C14 C15 120.3(2)
C13 C14 H14A 119.9
C15 C14 H14A 119.9
C18 C19 C20 120.5(2)
C18 C19 H19A 119.8
C20 C19 H19A 119.8
C16 C15 C14 119.4(3)
C16 C15 H15A 120.3
C14 C15 H15A 120.3
C14 C13 C12 120.7(2)
C14 C13 H13A 119.6
C12 C13 H13A 119.6
C19 C20 C21 119.9(3)
C19 C20 H20A 120.0
C21 C20 H20A 120.0

loop_
_geom_bond_atom_site_label_1
_geom_bond_atom_site_label_2
_geom_bond_distance
P1 O1 1.4740(15)
P1 C11 1.795(2)
P1 C17 1.801(2)
P1 S1 2.0956(8)
S1 C1 1.781(2)
C1 C2 1.404(3)
C1 C10 1.365(3)
C17 C18 1.392(3)
C17 C22 1.381(3)
C11 C12 1.378(3)
C11 C16 1.381(3)
C10 C9 1.410(3)
C10 H10A 0.9300
C9 C8 1.417(3)
C9 C4 1.414(3)
C4 C3 1.408(3)
C4 C5 1.412(3)
C2 C3 1.354(3)
C2 H2A 0.9300
C3 H3A 0.9300
C8 C7 1.359(3)
C8 H8A 0.9300
C22 C21 1.377(3)
C22 H22A 0.9300
C5 C6 1.362(4)
C5 H5A 0.9300
C7 C6 1.392(4)
C7 H7A 0.9300
C18 C19 1.378(3)
C18 H18A 0.9300
C21 C20 1.359(4)
C21 H21A 0.9300
C12 C13 1.383(4)
C12 H12A 0.9300
C16 C15 1.369(3)
C16 H16A 0.9300
C6 H6A 0.9300
C14 C13 1.353(4)
C14 C15 1.367(4)
C14 H14A 0.9300
C19 C20 1.373(4)
C19 H19A 0.9300
C15 H15A 0.9300
C13 H13A 0.9300
C20 H20A 0.9300
